data_4321648
loop_
_publ_author_name
'A. Chandrasekaran'
'Roberta O. Day'
'Robert R. Holmes'

_publ_section_title
;
 Synthesis and Structure of Cyclic Phosphate, Phosphoramidate,
 Phosphonates, and Phosphonium Salts. Phosphatrane Formation1
;
_journal_name_full 'Inorganic Chemistry'
_journal_page_first 5683
_journal_page_last 5689
_journal_paper_doi 10.1021/ic000467a
_journal_volume 39
_journal_year 2000
_chemical_formula_sum 'C33 H36 N O5 P'
_chemical_formula_weight 557.60
_chemical_name_systematic
; 
 ? 
;
_space_group_IT_number 15
_symmetry_cell_setting monoclinic
_symmetry_space_group_name_Hall '-C 2yc'
_symmetry_space_group_name_H-M 'C 1 2/c 1'
_atom_sites_solution_hydrogens geom
_atom_sites_solution_primary direct
_atom_sites_solution_secondary difmap
_audit_creation_method SHELXL
_cell_angle_alpha 90.00
_cell_angle_beta 89.69(2)
_cell_angle_gamma 90.00
_cell_formula_units_Z 8
_cell_length_a 30.412(7)
_cell_length_b 13.246(3)
_cell_length_c 14.628(3)
_cell_measurement_reflns_used 25
_cell_measurement_temperature 293(2)
_cell_volume 5893(2)
_computing_structure_refinement 'SHELXL-93 (Sheldrick, 1993)'
_computing_structure_solution 'SHELXS-86 (Sheldrick, 1990)'
_diffrn_ambient_temperature 293(2)
_diffrn_measurement_device CAD4
_diffrn_radiation_monochromator graphite
_diffrn_radiation_source 'fine-focus sealed tube'
_diffrn_radiation_type MoK\a
_diffrn_radiation_wavelength 0.71073
_diffrn_reflns_av_R_equivalents 0.0000
_diffrn_reflns_av_sigmaI/netI 0.0477
_diffrn_reflns_limit_h_max 32
_diffrn_reflns_limit_h_min 0
_diffrn_reflns_limit_k_max 13
_diffrn_reflns_limit_k_min 0
_diffrn_reflns_limit_l_max 15
_diffrn_reflns_limit_l_min -15
_diffrn_reflns_number 3610
_diffrn_reflns_theta_max 21.98
_diffrn_reflns_theta_min 2.18
_exptl_absorpt_coefficient_mu 0.135
_exptl_absorpt_correction_type none
_exptl_crystal_colour colorless
_exptl_crystal_density_diffrn 1.257
_exptl_crystal_F_000 2368
_exptl_crystal_size_max 0.65
_exptl_crystal_size_mid 0.30
_exptl_crystal_size_min 0.25
_refine_diff_density_max 0.237
_refine_diff_density_min -0.221
_refine_diff_density_rms 0.042
_refine_ls_extinction_method none
_refine_ls_goodness_of_fit_all 1.018
_refine_ls_goodness_of_fit_obs 1.072
_refine_ls_matrix_type full
_refine_ls_number_parameters 362
_refine_ls_number_reflns 3139
_refine_ls_number_restraints 0
_refine_ls_restrained_S_all 1.088
_refine_ls_restrained_S_obs 1.072
_refine_ls_R_factor_all 0.1004
_refine_ls_R_factor_obs 0.0472
_refine_ls_shift/esd_max 0.000
_refine_ls_shift/esd_mean 0.000
_refine_ls_structure_factor_coef Fsqd
_refine_ls_weighting_details 'w=1/[\s^2^(Fo^2^)+(0.0527P)^2^+11.5913P] where P=(Fo^2^+2Fc^2^)/3'
_refine_ls_weighting_scheme calc
_refine_ls_wR_factor_all 0.1421
_refine_ls_wR_factor_obs 0.1087
_reflns_number_observed 2302
_reflns_number_total 3610
_reflns_observed_criterion >2sigma(I)
_cod_data_source_file ic000467a_2.cif
_cod_data_source_block acp33
_cod_depositor_comments
;
The following automatic conversions were performed:

'_refine_ls_weighting_scheme' value 'calc
w=1/[\s^2^(Fo^2^)+(0.0527P)^2^+11.5913P] where P=(Fo^2^+2Fc^2^)/3'
was changed to 'calc'. New tag '_refine_ls_weighting_details' was
created. The value of the new tag was set to
'w=1/[\s^2^(Fo^2^)+(0.0527P)^2^+11.5913P] where P=(Fo^2^+2Fc^2^)/3'.

Automatic conversion script
Id: cif_fix_values 3143 2015-03-26 13:38:13Z robertas 
;
_cod_original_cell_volume 5892.6(23)
_cod_database_code 4321648

loop_
_symmetry_equiv_pos_as_xyz
'x, y, z'
'x, -y, z+1/2'
'x+1/2, y+1/2, z'
'x+1/2, -y+1/2, z+1/2'
'-x, -y, -z'
'-x, y, -z-1/2'
'-x+1/2, -y+1/2, -z'
'-x+1/2, y+1/2, -z-1/2'

loop_
_atom_site_aniso_label
_atom_site_aniso_U_11
_atom_site_aniso_U_22
_atom_site_aniso_U_33
_atom_site_aniso_U_23
_atom_site_aniso_U_13
_atom_site_aniso_U_12
P 0.0564(7) 0.0413(6) 0.0525(7) 0.0065(5) -0.0121(6) 0.0023(5)
O1 0.062(2) 0.042(2) 0.042(2) 0.0072(13) -0.0106(13) -0.0038(13)
O2 0.058(2) 0.041(2) 0.053(2) 0.0074(13) -0.0015(13) 0.0038(13)
O3 0.078(2) 0.056(2) 0.054(2) -0.004(2) -0.013(2) 0.011(2)
O4 0.054(2) 0.055(2) 0.076(2) 0.003(2) 0.002(2) 0.0051(14)
O5 0.100(2) 0.040(2) 0.058(2) 0.0081(14) -0.032(2) 0.004(2)
N 0.041(2) 0.042(2) 0.046(2) 0.006(2) 0.0008(15) 0.003(2)
C1 0.050(2) 0.037(2) 0.042(2) 0.006(2) -0.004(2) -0.007(2)
C2 0.057(3) 0.039(2) 0.054(3) 0.006(2) -0.007(2) -0.003(2)
C3 0.061(3) 0.044(2) 0.057(3) -0.003(2) 0.000(2) -0.002(2)
C4 0.052(3) 0.050(3) 0.048(2) -0.002(2) 0.000(2) -0.011(2)
C5 0.046(2) 0.050(3) 0.058(3) 0.007(2) -0.010(2) -0.005(2)
C6 0.044(2) 0.039(2) 0.044(2) 0.005(2) 0.000(2) -0.007(2)
C7 0.039(2) 0.053(3) 0.052(3) 0.003(2) -0.001(2) -0.003(2)
C8 0.043(2) 0.039(2) 0.041(2) 0.007(2) 0.001(2) 0.002(2)
C9 0.038(2) 0.038(2) 0.047(2) 0.003(2) 0.000(2) 0.002(2)
C10 0.045(2) 0.041(2) 0.055(3) 0.009(2) -0.005(2) 0.002(2)
C11 0.050(2) 0.038(2) 0.065(3) -0.001(2) 0.000(2) 0.003(2)
C12 0.052(3) 0.050(3) 0.063(3) -0.009(2) -0.007(2) 0.002(2)
C13 0.053(3) 0.043(3) 0.053(3) 0.001(2) -0.007(2) 0.003(2)
C14 0.046(2) 0.034(2) 0.050(3) 0.003(2) 0.000(2) 0.004(2)
C15 0.052(2) 0.058(3) 0.047(2) 0.002(2) 0.001(2) 0.006(2)
C16 0.040(2) 0.054(3) 0.044(2) 0.003(2) -0.006(2) 0.010(2)
C17 0.053(3) 0.060(3) 0.048(3) -0.005(2) -0.009(2) 0.009(2)
C18 0.049(3) 0.048(3) 0.070(3) -0.004(2) -0.011(2) 0.011(2)
C19 0.050(3) 0.051(3) 0.061(3) 0.011(2) -0.001(2) 0.006(2)
C20 0.047(2) 0.061(3) 0.050(3) 0.007(2) -0.005(2) 0.010(2)
C21 0.044(2) 0.041(2) 0.055(3) -0.007(2) -0.003(2) 0.007(2)
C22 0.089(4) 0.051(3) 0.081(3) -0.006(2) -0.021(3) 0.022(3)
C23 0.069(3) 0.082(3) 0.058(3) -0.010(2) -0.010(2) -0.009(3)
C24 0.081(3) 0.044(3) 0.089(3) 0.003(2) -0.013(3) -0.009(2)
C25 0.092(4) 0.066(3) 0.058(3) 0.001(2) -0.024(3) 0.008(3)
C26 0.097(4) 0.058(3) 0.104(4) -0.011(3) -0.023(3) 0.011(3)
C27 0.090(4) 0.081(3) 0.053(3) 0.010(2) -0.002(3) 0.015(3)
C28 0.058(3) 0.051(3) 0.044(2) 0.008(2) -0.011(2) 0.002(2)
C29 0.057(3) 0.064(3) 0.065(3) 0.006(3) 0.001(2) 0.010(3)
C30 0.081(4) 0.063(3) 0.086(4) 0.021(3) 0.000(3) -0.004(3)
C31 0.101(4) 0.054(3) 0.080(4) 0.016(3) -0.016(3) 0.011(3)
C32 0.070(4) 0.088(4) 0.093(4) 0.016(3) 0.004(3) 0.032(3)
C33 0.058(3) 0.081(4) 0.085(4) 0.028(3) 0.001(3) -0.003(3)

loop_
_atom_site_label
_atom_site_type_symbol
_atom_site_fract_x
_atom_site_fract_y
_atom_site_fract_z
_atom_site_U_iso_or_equiv
_atom_site_thermal_displace_type
_atom_site_occupancy
_atom_site_calc_flag
_atom_site_refinement_flags
_atom_site_disorder_group
P P 0.32893(4) 0.10894(8) 0.71565(8) 0.0501(3) Uani 1 d . .
O1 O 0.36557(8) 0.1864(2) 0.7433(2) 0.0488(7) Uani 1 d . .
O2 O 0.35564(8) 0.0117(2) 0.6913(2) 0.0506(7) Uani 1 d . .
O3 O 0.45978(10) -0.1088(2) 1.0283(2) 0.0627(8) Uani 1 d . .
H3 H 0.4515(16) -0.0649(5) 0.9928(12) 0.094 Uiso 1 calc R .
O4 O 0.29346(9) 0.0955(2) 0.7800(2) 0.0619(8) Uani 1 d . .
O5 O 0.31766(10) 0.1478(2) 0.6169(2) 0.0661(9) Uani 1 d . .
N N 0.42501(9) -0.0354(2) 0.8689(2) 0.0427(8) Uani 1 d . .
C1 C 0.37857(12) 0.2048(3) 0.8345(2) 0.0430(10) Uani 1 d . .
C2 C 0.35821(13) 0.2833(3) 0.8807(3) 0.0499(10) Uani 1 d . .
C3 C 0.37408(14) 0.3066(3) 0.9664(3) 0.0541(11) Uani 1 d . .
H3A H 0.36090(14) 0.3589(3) 0.9990(3) 0.065 Uiso 1 calc R .
C4 C 0.40894(13) 0.2551(3) 1.0059(3) 0.0498(10) Uani 1 d . .
C5 C 0.42724(13) 0.1764(3) 0.9577(3) 0.0511(11) Uani 1 d . .
H5 H 0.45016(13) 0.1403(3) 0.9838(3) 0.061 Uiso 1 calc R .
C6 C 0.41272(12) 0.1489(3) 0.8709(3) 0.0425(10) Uani 1 d . .
C7 C 0.43450(12) 0.0612(3) 0.8227(3) 0.0480(10) Uani 1 d . .
H7A H 0.42415(12) 0.0580(3) 0.7602(3) 0.058 Uiso 1 calc R .
H7B H 0.46604(12) 0.0720(3) 0.8210(3) 0.058 Uiso 1 calc R .
C8 C 0.37809(11) -0.0631(3) 0.8748(2) 0.0409(9) Uani 1 d . .
H8A H 0.36140(11) -0.0009(3) 0.8796(2) 0.049 Uiso 1 calc R .
H8B H 0.37381(11) -0.0995(3) 0.9317(2) 0.049 Uiso 1 calc R .
C9 C 0.35744(11) -0.1258(3) 0.7992(3) 0.0409(9) Uani 1 d . .
C10 C 0.34807(12) -0.2270(3) 0.8153(3) 0.0470(10) Uani 1 d . .
H10 H 0.35686(12) -0.2552(3) 0.8705(3) 0.056 Uiso 1 calc R .
C11 C 0.32639(13) -0.2876(3) 0.7535(3) 0.0509(11) Uani 1 d . .
C12 C 0.31246(13) -0.2439(3) 0.6728(3) 0.0550(11) Uani 1 d . .
H12 H 0.29697(13) -0.2832(3) 0.6312(3) 0.066 Uiso 1 calc R .
C13 C 0.32078(13) -0.1439(3) 0.6516(3) 0.0497(10) Uani 1 d . .
C14 C 0.34367(12) -0.0882(3) 0.7151(3) 0.0431(10) Uani 1 d . .
C15 C 0.45347(13) -0.1161(3) 0.8340(3) 0.0522(11) Uani 1 d . .
H15A H 0.48335(13) -0.0909(3) 0.8297(3) 0.063 Uiso 1 calc R .
H15B H 0.44409(13) -0.1339(3) 0.7728(3) 0.063 Uiso 1 calc R .
C16 C 0.45326(12) -0.2098(3) 0.8923(3) 0.0457(10) Uani 1 d . .
C17 C 0.45071(13) -0.3043(3) 0.8545(3) 0.0537(11) Uani 1 d . .
H17 H 0.44749(13) -0.3097(3) 0.7915(3) 0.064 Uiso 1 calc R .
C18 C 0.45269(13) -0.3913(3) 0.9054(3) 0.0556(11) Uani 1 d . .
C19 C 0.45732(13) -0.3806(3) 0.9989(3) 0.0541(11) Uani 1 d . .
H19 H 0.45879(13) -0.4386(3) 1.0346(3) 0.065 Uiso 1 calc R .
C20 C 0.45988(13) -0.2876(3) 1.0419(3) 0.0525(11) Uani 1 d . .
C21 C 0.45739(12) -0.2011(3) 0.9865(3) 0.0467(10) Uani 1 d . .
C22 C 0.3207(2) 0.3400(3) 0.8393(3) 0.0736(14) Uani 1 d . .
H22A H 0.3108(2) 0.3913(3) 0.8810(3) 0.110 Uiso 1 calc R .
H22B H 0.2970(2) 0.2942(3) 0.8270(3) 0.110 Uiso 1 calc R .
H22C H 0.3302(2) 0.3709(3) 0.7832(3) 0.110 Uiso 1 calc R .
C23 C 0.42624(15) 0.2853(4) 1.0984(3) 0.0696(13) Uani 1 d . .
H23A H 0.40940(15) 0.3410(4) 1.1217(3) 0.104 Uiso 1 calc R .
H23B H 0.45654(15) 0.3048(4) 1.0928(3) 0.104 Uiso 1 calc R .
H23C H 0.42380(15) 0.2292(4) 1.1397(3) 0.104 Uiso 1 calc R .
C24 C 0.3185(2) -0.3980(3) 0.7738(3) 0.0713(13) Uani 1 d . .
H24A H 0.3305(2) -0.4143(3) 0.8326(3) 0.107 Uiso 1 calc R .
H24B H 0.3326(2) -0.4385(3) 0.7278(3) 0.107 Uiso 1 calc R .
H24C H 0.2875(2) -0.4114(3) 0.7739(3) 0.107 Uiso 1 calc R .
C25 C 0.3062(2) -0.0992(4) 0.5620(3) 0.0719(14) Uani 1 d . .
H25A H 0.2909(2) -0.1495(4) 0.5273(3) 0.108 Uiso 1 calc R .
H25B H 0.3314(2) -0.0765(4) 0.5281(3) 0.108 Uiso 1 calc R .
H25C H 0.2869(2) -0.0431(4) 0.5735(3) 0.108 Uiso 1 calc R .
C26 C 0.4487(2) -0.4937(3) 0.8611(4) 0.086(2) Uani 1 d . .
H26A H 0.4508(2) -0.5452(3) 0.9070(4) 0.129 Uiso 1 calc R .
H26B H 0.4720(2) -0.5022(3) 0.8171(4) 0.129 Uiso 1 calc R .
H26C H 0.4208(2) -0.4987(3) 0.8309(4) 0.129 Uiso 1 calc R .
C27 C 0.4653(2) -0.2776(4) 1.1438(3) 0.0746(14) Uani 1 d . .
H27A H 0.4665(2) -0.2074(4) 1.1600(3) 0.112 Uiso 1 calc R .
H27B H 0.4921(2) -0.3100(4) 1.1621(3) 0.112 Uiso 1 calc R .
H27C H 0.4409(2) -0.3089(4) 1.1744(3) 0.112 Uiso 1 calc R .
C28 C 0.30858(15) 0.2499(3) 0.5992(3) 0.0510(10) Uani 1 d . .
C29 C 0.34093(15) 0.3089(4) 0.5637(3) 0.0619(12) Uani 1 d . .
H29 H 0.36879(15) 0.2823(4) 0.5530(3) 0.074 Uiso 1 calc R .
C30 C 0.3322(2) 0.4077(4) 0.5438(3) 0.0767(14) Uani 1 d . .
H30 H 0.3542(2) 0.4484(4) 0.5193(3) 0.092 Uiso 1 calc R .
C31 C 0.2914(2) 0.4470(4) 0.5598(4) 0.0783(15) Uani 1 d . .
H31 H 0.2859(2) 0.5144(4) 0.5464(4) 0.094 Uiso 1 calc R .
C32 C 0.2592(2) 0.3893(4) 0.5947(4) 0.084(2) Uani 1 d . .
H32 H 0.2315(2) 0.4165(4) 0.6056(4) 0.101 Uiso 1 calc R .
C33 C 0.2676(2) 0.2880(4) 0.6144(3) 0.0744(14) Uani 1 d . .
H33 H 0.2455(2) 0.2469(4) 0.6377(3) 0.089 Uiso 1 calc R .

loop_
_atom_type_symbol
_atom_type_description
_atom_type_scat_dispersion_real
_atom_type_scat_dispersion_imag
_atom_type_scat_source
C C 0.0033 0.0016 'International Tables Vol C Tables 4.2.6.8 and 6.1.1.4'
H H 0.0000 0.0000 'International Tables Vol C Tables 4.2.6.8 and 6.1.1.4'
N N 0.0061 0.0033 'International Tables Vol C Tables 4.2.6.8 and 6.1.1.4'
O O 0.0106 0.0060 'International Tables Vol C Tables 4.2.6.8 and 6.1.1.4'
P P 0.1023 0.0942 'International Tables Vol C Tables 4.2.6.8 and 6.1.1.4'

loop_
_geom_angle_atom_site_label_1
_geom_angle_atom_site_label_2
_geom_angle_atom_site_label_3
_geom_angle
_geom_angle_site_symmetry_1
_geom_angle_site_symmetry_3
_geom_angle_publ_flag
O4 P O2 115.7(2) . . ?
O4 P O1 116.3(2) . . ?
O2 P O1 103.22(15) . . ?
O4 P O5 118.3(2) . . ?
O2 P O5 100.1(2) . . ?
O1 P O5 100.5(2) . . ?
C1 O1 P 124.0(2) . . ?
C14 O2 P 125.6(2) . . ?
C28 O5 P 121.9(3) . . ?
C15 N C7 111.1(3) . . ?
C15 N C8 114.1(3) . . ?
C7 N C8 115.4(3) . . ?
C6 C1 C2 123.2(3) . . ?
C6 C1 O1 119.1(3) . . ?
C2 C1 O1 117.6(3) . . ?
C1 C2 C3 117.0(4) . . ?
C1 C2 C22 121.2(4) . . ?
C3 C2 C22 121.8(4) . . ?
C4 C3 C2 122.6(4) . . ?
C5 C4 C3 117.8(4) . . ?
C5 C4 C23 121.3(4) . . ?
C3 C4 C23 120.9(4) . . ?
C4 C5 C6 122.4(4) . . ?
C1 C6 C5 116.9(4) . . ?
C1 C6 C7 124.0(3) . . ?
C5 C6 C7 119.1(3) . . ?
N C7 C6 111.7(3) . . ?
N C8 C9 119.8(3) . . ?
C14 C9 C10 115.5(4) . . ?
C14 C9 C8 125.0(3) . . ?
C10 C9 C8 119.3(3) . . ?
C11 C10 C9 123.3(4) . . ?
C12 C11 C10 117.7(4) . . ?
C12 C11 C24 121.6(4) . . ?
C10 C11 C24 120.7(4) . . ?
C11 C12 C13 122.3(4) . . ?
C14 C13 C12 117.0(4) . . ?
C14 C13 C25 121.9(4) . . ?
C12 C13 C25 121.1(4) . . ?
C13 C14 C9 124.0(4) . . ?
C13 C14 O2 117.7(3) . . ?
C9 C14 O2 118.2(3) . . ?
N C15 C16 113.8(3) . . ?
C17 C16 C21 118.7(4) . . ?
C17 C16 C15 121.6(4) . . ?
C21 C16 C15 119.6(4) . . ?
C16 C17 C18 123.0(4) . . ?
C17 C18 C19 117.1(4) . . ?
C17 C18 C26 121.2(4) . . ?
C19 C18 C26 121.7(4) . . ?
C18 C19 C20 123.1(4) . . ?
C19 C20 C21 117.4(4) . . ?
C19 C20 C27 122.3(4) . . ?
C21 C20 C27 120.3(4) . . ?
O3 C21 C16 121.5(4) . . ?
O3 C21 C20 117.8(3) . . ?
C16 C21 C20 120.7(4) . . ?
C33 C28 C29 120.6(4) . . ?
C33 C28 O5 120.5(4) . . ?
C29 C28 O5 118.8(4) . . ?
C28 C29 C30 119.5(4) . . ?
C29 C30 C31 120.4(5) . . ?
C32 C31 C30 120.7(5) . . ?
C31 C32 C33 119.4(5) . . ?
C28 C33 C32 119.4(4) . . ?

loop_
_geom_bond_atom_site_label_1
_geom_bond_atom_site_label_2
_geom_bond_distance
_geom_bond_site_symmetry_2
_geom_bond_publ_flag
P O4 1.438(3) . ?
P O2 1.563(3) . ?
P O1 1.569(3) . ?
P O5 1.573(3) . ?
O1 C1 1.413(4) . ?
O2 C14 1.416(4) . ?
O3 C21 1.370(4) . ?
O5 C28 1.404(5) . ?
N C15 1.466(5) . ?
N C7 1.475(5) . ?
N C8 1.475(4) . ?
C1 C6 1.384(5) . ?
C1 C2 1.385(5) . ?
C2 C3 1.381(5) . ?
C2 C22 1.497(5) . ?
C3 C4 1.389(6) . ?
C4 C5 1.375(5) . ?
C4 C23 1.508(5) . ?
C5 C6 1.394(5) . ?
C6 C7 1.510(5) . ?
C8 C9 1.521(5) . ?
C9 C14 1.393(5) . ?
C9 C10 1.390(5) . ?
C10 C11 1.379(5) . ?
C11 C12 1.384(6) . ?
C11 C24 1.510(6) . ?
C12 C13 1.383(5) . ?
C13 C14 1.378(5) . ?
C13 C25 1.508(6) . ?
C15 C16 1.505(5) . ?
C16 C17 1.370(6) . ?
C16 C21 1.389(5) . ?
C17 C18 1.373(6) . ?
C18 C19 1.383(6) . ?
C18 C26 1.509(6) . ?
C19 C20 1.386(6) . ?
C20 C21 1.406(5) . ?
C20 C27 1.507(6) . ?
C28 C33 1.360(6) . ?
C28 C29 1.358(6) . ?
C29 C30 1.367(6) . ?
C30 C31 1.364(7) . ?
C31 C32 1.341(7) . ?
C32 C33 1.397(7) . ?

loop_
_cod_related_entry_id
_cod_related_entry_database
_cod_related_entry_code
1 ChemSpider 30661122
